data_1553517
loop_
_publ_author_name
'Sharma, Pankaj'
'Kumar, Niggula Praveen'
'Krishna, Namballa Hari'
'Prasanna, Daasi'
'Sridhar, Balasubramanian'
'Shankaraiah, Nagula'

_publ_section_title
;
 Silver(i)-catalysed domino alkyne-annulation/Diels--Alder reaction: a
 mild synthetic approach to
 tetrahydrospiro[carbazole-4,3&#x2032;-indoline] scaffolds
;
_journal_issue 11
_journal_name_full 'Organic Chemistry Frontiers'
_journal_page_first 1503
_journal_paper_doi 10.1039/C6QO00430J
_journal_volume 3
_journal_year 2016
_chemical_formula_moiety 'C29 H26 N2 O5 S'
_chemical_formula_sum 'C29 H26 N2 O5 S'
_chemical_formula_weight 514.58
_space_group_crystal_system triclinic
_space_group_IT_number 2
_space_group_name_Hall '-P 1'
_space_group_name_H-M_alt 'P -1'
_atom_sites_solution_hydrogens mixed
_audit_creation_method SHELXL-2014/7
_audit_update_record
;
2016-07-27 deposited with the CCDC.
2016-09-13 downloaded from the CCDC.
;
_cell_angle_alpha 99.7400(10)
_cell_angle_beta 96.6860(10)
_cell_angle_gamma 104.0170(10)
_cell_formula_units_Z 2
_cell_length_a 8.3151(7)
_cell_length_b 8.6250(7)
_cell_length_c 18.7838(16)
_cell_measurement_reflns_used 7057
_cell_measurement_temperature 294(2)
_cell_measurement_theta_max 28.12
_cell_measurement_theta_min 2.49
_cell_volume 1270.61(18)
_computing_cell_refinement 'SAINT (Bruker, 2001)'
_computing_data_collection 'SMART (Bruker, 2001)'
_computing_data_reduction 'SAINT (Bruker, 2001)'
_computing_molecular_graphics 'SHELXL2014 (Sheldrick, 2015)'
_computing_publication_material 'SHELXL2014 (Sheldrick, 2015)'
_computing_structure_refinement 'SHELXL-2014/7 (Sheldrick, 2015)'
_computing_structure_solution 'SHELXL-2014/7 (Sheldrick, 2015)'
_diffrn_ambient_temperature 294(2)
_diffrn_measured_fraction_theta_full 0.996
_diffrn_measured_fraction_theta_max 0.935
_diffrn_measurement_device_type 'Bruker SMART APEX CCD area-detector'
_diffrn_measurement_method \w
_diffrn_radiation_type MoK\a
_diffrn_radiation_wavelength 0.71073
_diffrn_reflns_av_R_equivalents 0.0177
_diffrn_reflns_av_unetI/netI 0.0202
_diffrn_reflns_Laue_measured_fraction_full 0.996
_diffrn_reflns_Laue_measured_fraction_max 0.935
_diffrn_reflns_limit_h_max 10
_diffrn_reflns_limit_h_min -10
_diffrn_reflns_limit_k_max 11
_diffrn_reflns_limit_k_min -11
_diffrn_reflns_limit_l_max 24
_diffrn_reflns_limit_l_min -24
_diffrn_reflns_number 14660
_diffrn_reflns_point_group_measured_fraction_full 0.996
_diffrn_reflns_point_group_measured_fraction_max 0.935
_diffrn_reflns_theta_full 25.242
_diffrn_reflns_theta_max 28.297
_diffrn_reflns_theta_min 2.231
_exptl_absorpt_coefficient_mu 0.171
_exptl_absorpt_correction_T_max 0.98
_exptl_absorpt_correction_T_min 0.92
_exptl_absorpt_correction_type multi-scan
_exptl_absorpt_process_details 'SADABS; Bruker,2001'
_exptl_crystal_colour colorless
_exptl_crystal_density_diffrn 1.345
_exptl_crystal_description needle
_exptl_crystal_F_000 540
_exptl_crystal_size_max 0.180
_exptl_crystal_size_mid 0.090
_exptl_crystal_size_min 0.070
_refine_diff_density_max 0.381
_refine_diff_density_min -0.339
_refine_diff_density_rms 0.047
_refine_ls_extinction_method none
_refine_ls_goodness_of_fit_ref 1.016
_refine_ls_hydrogen_treatment mixed
_refine_ls_matrix_type full
_refine_ls_number_parameters 340
_refine_ls_number_reflns 5910
_refine_ls_number_restraints 0
_refine_ls_restrained_S_all 1.016
_refine_ls_R_factor_all 0.0610
_refine_ls_R_factor_gt 0.0494
_refine_ls_shift/su_max 0.000
_refine_ls_shift/su_mean 0.000
_refine_ls_structure_factor_coef Fsqd
_refine_ls_weighting_details 'w=1/[\s^2^(Fo^2^)+(0.0860P)^2^+0.2830P] where P=(Fo^2^+2Fc^2^)/3'
_refine_ls_weighting_scheme calc
_refine_ls_wR_factor_gt 0.1373
_refine_ls_wR_factor_ref 0.1503
_reflns_Friedel_coverage 0.000
_reflns_number_gt 4679
_reflns_number_total 5910
_reflns_threshold_expression 'I > 2\s(I)'
_cod_data_source_file c6qo00430j2.cif
_cod_data_source_block BD28m
_cod_database_code 1553517
_shelx_shelxl_version_number 2014/7
_shelx_space_group_comment
;
The symmetry employed for this shelxl refinement is uniquely defined
by the following loop, which should always be used as a source of
symmetry information in preference to the above space-group names.
They are only intended as comments.
;
_shelx_estimated_absorpt_t_min 0.970
_shelx_estimated_absorpt_t_max 0.988

loop_
_space_group_symop_operation_xyz
'x, y, z'
'-x, -y, -z'

loop_
_atom_site_label
_atom_site_type_symbol
_atom_site_fract_x
_atom_site_fract_y
_atom_site_fract_z
_atom_site_U_iso_or_equiv
_atom_site_adp_type
_atom_site_occupancy
_atom_site_site_symmetry_order
_atom_site_calc_flag
_atom_site_refinement_flags_posn
_atom_site_refinement_flags_adp
C1 C 0.1670(3) 0.0104(2) 0.41488(10) 0.0590(4) Uani 1 1 d . .
C2 C 0.1093(3) 0.1239(3) 0.38292(11) 0.0686(5) Uani 1 1 d . .
H2 H 0.0496 0.0945 0.3355 0.082 Uiso 1 1 calc R U
C3 C 0.1416(3) 0.2813(3) 0.42232(12) 0.0723(6) Uani 1 1 d . .
H3 H 0.1041 0.3582 0.4007 0.087 Uiso 1 1 calc R U
C4 C 0.2282(3) 0.3272(3) 0.49307(11) 0.0672(5) Uani 1 1 d . .
C5 C 0.2834(4) 0.2114(3) 0.52290(12) 0.0904(8) Uani 1 1 d . .
H5 H 0.3429 0.2402 0.5704 0.109 Uiso 1 1 calc R U
C6 C 0.2533(4) 0.0533(3) 0.48455(12) 0.0882(8) Uani 1 1 d . .
H6 H 0.2917 -0.0234 0.5061 0.106 Uiso 1 1 calc R U
C7 C 0.3388(2) -0.06622(19) 0.27627(8) 0.0453(3) Uani 1 1 d . .
C8 C 0.32504(18) -0.01285(16) 0.21276(8) 0.0376(3) Uani 1 1 d . .
C9 C 0.15245(18) -0.07282(17) 0.17693(8) 0.0408(3) Uani 1 1 d . .
C10 C 0.0630(2) -0.16450(18) 0.22149(9) 0.0467(4) Uani 1 1 d . .
C11 C 0.0683(2) -0.0568(2) 0.11105(10) 0.0510(4) Uani 1 1 d . .
H11 H 0.1254 0.0038 0.0808 0.061 Uiso 1 1 calc R U
C12 C -0.1012(2) -0.1326(2) 0.09170(12) 0.0646(5) Uani 1 1 d . .
H12 H -0.1591 -0.1218 0.0482 0.078 Uiso 1 1 calc R U
C13 C -0.1867(2) -0.2246(2) 0.13611(13) 0.0664(5) Uani 1 1 d . .
H13 H -0.3008 -0.2754 0.1213 0.080 Uiso 1 1 calc R U
C14 C -0.1083(2) -0.2426(2) 0.20092(12) 0.0617(5) Uani 1 1 d . .
H14 H -0.1667 -0.3047 0.2303 0.074 Uiso 1 1 calc R U
C15 C 0.4962(3) -0.0327(2) 0.32958(9) 0.0589(4) Uani 1 1 d . .
H15A H 0.5394 -0.1282 0.3245 0.071 Uiso 1 1 calc R U
H15B H 0.4733 -0.0083 0.3791 0.071 Uiso 1 1 calc R U
C16 C 0.6248(2) 0.1107(2) 0.31533(9) 0.0570(4) Uani 1 1 d . .
H16A H 0.7338 0.1177 0.3425 0.068 Uiso 1 1 calc R U
H16B H 0.5947 0.2105 0.3329 0.068 Uiso 1 1 calc R U
C17 C 0.63683(18) 0.09598(19) 0.23414(8) 0.0436(3) Uani 1 1 d . .
H17 H 0.6559 -0.0111 0.2175 0.052 Uiso 1 1 calc R U
C18 C 0.46866(17) 0.09605(16) 0.18768(7) 0.0361(3) Uani 1 1 d . .
C19 C 0.47252(16) 0.03308(16) 0.10565(7) 0.0357(3) Uani 1 1 d . .
C20 C 0.43054(17) 0.28692(17) 0.11438(9) 0.0410(3) Uani 1 1 d . .
C21 C 0.3996(2) 0.4263(2) 0.09559(11) 0.0546(4) Uani 1 1 d . .
H21 H 0.3942 0.4412 0.0476 0.066 Uiso 1 1 calc R U
C22 C 0.3768(2) 0.5431(2) 0.15117(14) 0.0655(5) Uani 1 1 d . .
H22 H 0.3577 0.6392 0.1404 0.079 Uiso 1 1 calc R U
C23 C 0.3819(2) 0.5193(2) 0.22189(13) 0.0667(5) Uani 1 1 d . .
H23 H 0.3645 0.5988 0.2580 0.080 Uiso 1 1 calc R U
C24 C 0.4125(2) 0.3784(2) 0.24027(11) 0.0551(4) Uani 1 1 d . .
H24 H 0.4146 0.3624 0.2881 0.066 Uiso 1 1 calc R U
C25 C 0.43983(17) 0.26271(17) 0.18580(8) 0.0403(3) Uani 1 1 d . .
C26 C 0.7889(2) 0.2214(2) 0.22345(11) 0.0568(4) Uani 1 1 d . .
C27 C 0.9364(2) 0.3387(3) 0.13675(14) 0.0730(6) Uani 1 1 d . .
H27A H 1.0329 0.2948 0.1426 0.088 Uiso 1 1 calc R U
H27B H 0.9630 0.4449 0.1692 0.088 Uiso 1 1 calc R U
C28 C 0.8962(4) 0.3540(4) 0.06101(18) 0.1136(10) Uani 1 1 d . .
H28A H 0.8708 0.2485 0.0293 0.170 Uiso 1 1 calc R U
H28B H 0.9907 0.4259 0.0480 0.170 Uiso 1 1 calc R U
H28C H 0.8007 0.3977 0.0558 0.170 Uiso 1 1 calc R U
C29 C 0.2626(4) 0.4992(3) 0.53578(15) 0.0950(8) Uani 1 1 d . .
H29A H 0.2033 0.4993 0.5767 0.142 Uiso 1 1 calc R U
H29B H 0.2255 0.5656 0.5047 0.142 Uiso 1 1 calc R U
H29C H 0.3810 0.5423 0.5532 0.142 Uiso 1 1 calc R U
N1 N 0.17947(19) -0.16348(17) 0.28299(8) 0.0524(3) Uani 1 1 d . .
N2 N 0.44840(16) 0.14841(15) 0.06796(7) 0.0409(3) Uani 1 1 d . .
O1 O 0.2505(3) -0.2627(2) 0.39686(9) 0.0977(6) Uani 1 1 d . .
O2 O -0.0423(3) -0.2735(2) 0.35231(10) 0.0971(6) Uani 1 1 d . .
O3 O 0.49222(13) -0.09941(12) 0.07983(6) 0.0433(2) Uani 1 1 d . .
O4 O 0.8986(3) 0.2998(3) 0.27148(11) 0.1289(9) Uani 1 1 d . .
O5 O 0.79109(15) 0.22997(16) 0.15432(7) 0.0605(3) Uani 1 1 d . .
S1 S 0.13062(8) -0.19086(6) 0.36482(3) 0.07042(19) Uani 1 1 d . .
H1N H 0.463(2) 0.143(2) 0.0208(11) 0.057(5) Uiso 1 1 d . .

loop_
_atom_site_aniso_label
_atom_site_aniso_U_11
_atom_site_aniso_U_22
_atom_site_aniso_U_33
_atom_site_aniso_U_23
_atom_site_aniso_U_13
_atom_site_aniso_U_12
C1 0.0742(12) 0.0653(11) 0.0487(9) 0.0182(8) 0.0285(8) 0.0269(9)
C2 0.0794(13) 0.0725(12) 0.0560(11) 0.0048(9) 0.0026(9) 0.0341(11)
C3 0.0922(15) 0.0700(13) 0.0617(12) 0.0108(10) 0.0090(10) 0.0383(12)
C4 0.0780(13) 0.0711(12) 0.0526(10) 0.0084(9) 0.0192(9) 0.0189(10)
C5 0.132(2) 0.1007(18) 0.0443(11) 0.0129(11) 0.0044(12) 0.0476(17)
C6 0.142(2) 0.0932(17) 0.0508(11) 0.0264(11) 0.0214(13) 0.0603(17)
C7 0.0569(9) 0.0445(8) 0.0399(7) 0.0099(6) 0.0153(6) 0.0194(7)
C8 0.0418(7) 0.0362(7) 0.0374(7) 0.0067(5) 0.0104(5) 0.0144(6)
C9 0.0396(7) 0.0354(7) 0.0491(8) 0.0062(6) 0.0132(6) 0.0119(6)
C10 0.0524(9) 0.0381(7) 0.0544(9) 0.0081(6) 0.0218(7) 0.0161(6)
C11 0.0397(8) 0.0535(9) 0.0597(10) 0.0153(7) 0.0060(7) 0.0108(7)
C12 0.0416(9) 0.0684(12) 0.0809(13) 0.0164(10) 0.0001(8) 0.0132(8)
C13 0.0386(8) 0.0570(10) 0.0994(16) 0.0083(10) 0.0131(9) 0.0092(7)
C14 0.0535(10) 0.0449(9) 0.0922(14) 0.0146(9) 0.0361(10) 0.0118(7)
C15 0.0716(11) 0.0752(12) 0.0367(8) 0.0167(8) 0.0078(7) 0.0293(10)
C16 0.0578(10) 0.0696(11) 0.0390(8) 0.0014(7) -0.0034(7) 0.0201(8)
C17 0.0402(7) 0.0470(8) 0.0421(8) 0.0050(6) 0.0008(6) 0.0145(6)
C18 0.0371(7) 0.0360(7) 0.0347(7) 0.0041(5) 0.0053(5) 0.0113(5)
C19 0.0321(6) 0.0378(7) 0.0379(7) 0.0080(5) 0.0078(5) 0.0093(5)
C20 0.0335(7) 0.0364(7) 0.0546(8) 0.0117(6) 0.0116(6) 0.0085(5)
C21 0.0472(9) 0.0443(8) 0.0797(12) 0.0275(8) 0.0180(8) 0.0123(7)
C22 0.0558(10) 0.0353(8) 0.1117(17) 0.0210(9) 0.0232(10) 0.0154(7)
C23 0.0625(11) 0.0401(9) 0.0945(15) -0.0036(9) 0.0185(10) 0.0175(8)
C24 0.0557(9) 0.0454(8) 0.0616(10) -0.0020(7) 0.0128(8) 0.0163(7)
C25 0.0356(7) 0.0345(7) 0.0496(8) 0.0053(6) 0.0077(6) 0.0090(5)
C26 0.0441(9) 0.0569(10) 0.0618(11) 0.0087(8) -0.0048(7) 0.0082(7)
C27 0.0483(10) 0.0598(11) 0.1096(18) 0.0225(11) 0.0247(10) 0.0034(8)
C28 0.100(2) 0.126(2) 0.110(2) 0.0504(19) 0.0398(17) -0.0065(17)
C29 0.129(2) 0.0752(15) 0.0691(14) -0.0010(11) 0.0168(14) 0.0168(15)
N1 0.0660(9) 0.0502(8) 0.0501(8) 0.0168(6) 0.0279(7) 0.0196(7)
N2 0.0438(7) 0.0426(6) 0.0405(7) 0.0130(5) 0.0111(5) 0.0143(5)
O1 0.1718(19) 0.0880(11) 0.0723(10) 0.0481(9) 0.0503(11) 0.0724(12)
O2 0.1157(14) 0.0791(10) 0.0934(12) 0.0207(9) 0.0653(11) -0.0043(9)
O3 0.0533(6) 0.0397(5) 0.0400(5) 0.0067(4) 0.0121(4) 0.0174(5)
O4 0.0934(13) 0.1494(19) 0.0892(13) 0.0297(12) -0.0305(11) -0.0524(13)
O5 0.0424(6) 0.0658(8) 0.0655(8) 0.0102(6) 0.0124(5) 0.0006(5)
S1 0.1068(4) 0.0596(3) 0.0615(3) 0.0274(2) 0.0460(3) 0.0281(3)

loop_
_atom_type_symbol
_atom_type_description
_atom_type_scat_dispersion_real
_atom_type_scat_dispersion_imag
_atom_type_scat_source
C C 0.0033 0.0016 'International Tables Vol C Tables 4.2.6.8 and 6.1.1.4'
H H 0.0000 0.0000 'International Tables Vol C Tables 4.2.6.8 and 6.1.1.4'
N N 0.0061 0.0033 'International Tables Vol C Tables 4.2.6.8 and 6.1.1.4'
O O 0.0106 0.0060 'International Tables Vol C Tables 4.2.6.8 and 6.1.1.4'
S S 0.1246 0.1234 'International Tables Vol C Tables 4.2.6.8 and 6.1.1.4'

loop_
_geom_angle_atom_site_label_1
_geom_angle_atom_site_label_2
_geom_angle_atom_site_label_3
_geom_angle
C6 C1 C2 120.4(2)
C6 C1 S1 119.76(16)
C2 C1 S1 119.86(16)
C3 C2 C1 119.1(2)
C3 C2 H2 120.5
C1 C2 H2 120.5
C2 C3 C4 121.5(2)
C2 C3 H3 119.2
C4 C3 H3 119.2
C5 C4 C3 117.7(2)
C5 C4 C29 121.1(2)
C3 C4 C29 121.2(2)
C4 C5 C6 121.9(2)
C4 C5 H5 119.0
C6 C5 H5 119.0
C1 C6 C5 119.4(2)
C1 C6 H6 120.3
C5 C6 H6 120.3
C8 C7 N1 108.92(14)
C8 C7 C15 125.74(15)
N1 C7 C15 125.32(14)
C7 C8 C9 108.39(13)
C7 C8 C18 123.92(13)
C9 C8 C18 127.66(13)
C11 C9 C10 119.37(15)
C11 C9 C8 133.04(14)
C10 C9 C8 107.59(14)
C14 C10 C9 121.56(17)
C14 C10 N1 131.23(16)
C9 C10 N1 107.15(14)
C12 C11 C9 118.63(17)
C12 C11 H11 120.7
C9 C11 H11 120.7
C11 C12 C13 121.04(19)
C11 C12 H12 119.5
C13 C12 H12 119.5
C14 C13 C12 121.83(18)
C14 C13 H13 119.1
C12 C13 H13 119.1
C13 C14 C10 117.57(17)
C13 C14 H14 121.2
C10 C14 H14 121.2
C7 C15 C16 109.25(14)
C7 C15 H15A 109.8
C16 C15 H15A 109.8
C7 C15 H15B 109.8
C16 C15 H15B 109.8
H15A C15 H15B 108.3
C15 C16 C17 112.12(14)
C15 C16 H16A 109.2
C17 C16 H16A 109.2
C15 C16 H16B 109.2
C17 C16 H16B 109.2
H16A C16 H16B 107.9
C26 C17 C16 110.60(13)
C26 C17 C18 114.33(13)
C16 C17 C18 111.98(13)
C26 C17 H17 106.5
C16 C17 H17 106.5
C18 C17 H17 106.5
C8 C18 C25 111.30(11)
C8 C18 C19 110.59(11)
C25 C18 C19 100.96(11)
C8 C18 C17 108.80(12)
C25 C18 C17 115.93(12)
C19 C18 C17 109.00(11)
O3 C19 N2 126.13(13)
O3 C19 C18 125.24(12)
N2 C19 C18 108.63(12)
C21 C20 C25 122.18(15)
C21 C20 N2 128.15(16)
C25 C20 N2 109.59(12)
C20 C21 C22 117.37(18)
C20 C21 H21 121.3
C22 C21 H21 121.3
C23 C22 C21 121.14(16)
C23 C22 H22 119.4
C21 C22 H22 119.4
C22 C23 C24 121.10(17)
C22 C23 H23 119.4
C24 C23 H23 119.4
C25 C24 C23 118.43(18)
C25 C24 H24 120.8
C23 C24 H24 120.8
C24 C25 C20 119.73(15)
C24 C25 C18 130.88(15)
C20 C25 C18 109.24(12)
O4 C26 O5 123.10(19)
O4 C26 C17 124.08(19)
O5 C26 C17 112.75(14)
O5 C27 C28 107.84(19)
O5 C27 H27A 110.1
C28 C27 H27A 110.1
O5 C27 H27B 110.1
C28 C27 H27B 110.1
H27A C27 H27B 108.5
C27 C28 H28A 109.5
C27 C28 H28B 109.5
H28A C28 H28B 109.5
C27 C28 H28C 109.5
H28A C28 H28C 109.5
H28B C28 H28C 109.5
C4 C29 H29A 109.5
C4 C29 H29B 109.5
H29A C29 H29B 109.5
C4 C29 H29C 109.5
H29A C29 H29C 109.5
H29B C29 H29C 109.5
C10 N1 C7 107.92(13)
C10 N1 S1 125.04(12)
C7 N1 S1 121.42(12)
C19 N2 C20 111.58(13)
C19 N2 H1N 122.6(12)
C20 N2 H1N 124.8(12)
C26 O5 C27 117.77(15)
O2 S1 O1 119.85(12)
O2 S1 N1 106.20(10)
O1 S1 N1 107.03(9)
O2 S1 C1 110.83(10)
O1 S1 C1 108.33(11)
N1 S1 C1 103.24(8)

loop_
_geom_bond_atom_site_label_1
_geom_bond_atom_site_label_2
_geom_bond_distance
C1 C6 1.362(3)
C1 C2 1.381(3)
C1 S1 1.765(2)
C2 C3 1.378(3)
C2 H2 0.9300
C3 C4 1.379(3)
C3 H3 0.9300
C4 C5 1.369(3)
C4 C29 1.504(3)
C5 C6 1.379(3)
C5 H5 0.9300
C6 H6 0.9300
C7 C8 1.352(2)
C7 N1 1.419(2)
C7 C15 1.487(2)
C8 C9 1.441(2)
C8 C18 1.506(2)
C9 C11 1.394(2)
C9 C10 1.401(2)
C10 C14 1.396(2)
C10 N1 1.416(2)
C11 C12 1.379(2)
C11 H11 0.9300
C12 C13 1.385(3)
C12 H12 0.9300
C13 C14 1.364(3)
C13 H13 0.9300
C14 H14 0.9300
C15 C16 1.511(3)
C15 H15A 0.9700
C15 H15B 0.9700
C16 C17 1.526(2)
C16 H16A 0.9700
C16 H16B 0.9700
C17 C26 1.510(2)
C17 C18 1.5598(19)
C17 H17 0.9800
C18 C25 1.5189(19)
C18 C19 1.5515(19)
C19 O3 1.2205(16)
C19 N2 1.3538(18)
C20 C21 1.382(2)
C20 C25 1.389(2)
C20 N2 1.4046(19)
C21 C22 1.387(3)
C21 H21 0.9300
C22 C23 1.375(3)
C22 H22 0.9300
C23 C24 1.390(3)
C23 H23 0.9300
C24 C25 1.383(2)
C24 H24 0.9300
C26 O4 1.186(2)
C26 O5 1.315(2)
C27 O5 1.448(2)
C27 C28 1.458(4)
C27 H27A 0.9700
C27 H27B 0.9700
C28 H28A 0.9600
C28 H28B 0.9600
C28 H28C 0.9600
C29 H29A 0.9600
C29 H29B 0.9600
C29 H29C 0.9600
N1 S1 1.6748(14)
N2 H1N 0.90(2)
O1 S1 1.4230(18)
O2 S1 1.414(2)

loop_
_geom_hbond_atom_site_label_D
_geom_hbond_atom_site_label_H
_geom_hbond_atom_site_label_A
_geom_hbond_distance_DH
_geom_hbond_distance_HA
_geom_hbond_distance_DA
_geom_hbond_angle_DHA
_geom_hbond_site_symmetry_A
N2 H1N O3 0.90(2) 1.96(2) 2.8552(16) 170.5(17) 2_655

loop_
_geom_torsion_atom_site_label_1
_geom_torsion_atom_site_label_2
_geom_torsion_atom_site_label_3
_geom_torsion_atom_site_label_4
_geom_torsion
C6 C1 C2 C3 0.5(3)
S1 C1 C2 C3 -178.79(17)
C1 C2 C3 C4 -0.8(4)
C2 C3 C4 C5 0.8(4)
C2 C3 C4 C29 -179.9(2)
C3 C4 C5 C6 -0.5(4)
C29 C4 C5 C6 -179.9(3)
C2 C1 C6 C5 -0.3(4)
S1 C1 C6 C5 179.0(2)
C4 C5 C6 C1 0.3(4)
N1 C7 C8 C9 1.14(16)
C15 C7 C8 C9 179.53(15)
N1 C7 C8 C18 179.05(12)
C15 C7 C8 C18 -2.6(2)
C7 C8 C9 C11 -179.51(16)
C18 C8 C9 C11 2.7(2)
C7 C8 C9 C10 -0.01(16)
C18 C8 C9 C10 -177.82(13)
C11 C9 C10 C14 1.1(2)
C8 C9 C10 C14 -178.53(13)
C11 C9 C10 N1 178.47(13)
C8 C9 C10 N1 -1.11(15)
C10 C9 C11 C12 -0.2(2)
C8 C9 C11 C12 179.30(16)
C9 C11 C12 C13 -0.8(3)
C11 C12 C13 C14 0.8(3)
C12 C13 C14 C10 0.1(3)
C9 C10 C14 C13 -1.0(2)
N1 C10 C14 C13 -177.72(16)
C8 C7 C15 C16 17.9(2)
N1 C7 C15 C16 -164.01(15)
C7 C15 C16 C17 -46.6(2)
C15 C16 C17 C26 -168.46(14)
C15 C16 C17 C18 62.76(18)
C7 C8 C18 C25 -113.81(15)
C9 C8 C18 C25 63.69(17)
C7 C8 C18 C19 134.82(14)
C9 C8 C18 C19 -47.68(17)
C7 C8 C18 C17 15.14(18)
C9 C8 C18 C17 -167.37(13)
C26 C17 C18 C8 -170.41(13)
C16 C17 C18 C8 -43.62(16)
C26 C17 C18 C25 -44.09(18)
C16 C17 C18 C25 82.70(17)
C26 C17 C18 C19 68.92(16)
C16 C17 C18 C19 -164.29(13)
C8 C18 C19 O3 -61.70(17)
C25 C18 C19 O3 -179.60(13)
C17 C18 C19 O3 57.87(18)
C8 C18 C19 N2 117.54(12)
C25 C18 C19 N2 -0.36(14)
C17 C18 C19 N2 -122.89(12)
C25 C20 C21 C22 -0.3(2)
N2 C20 C21 C22 176.13(15)
C20 C21 C22 C23 -1.1(3)
C21 C22 C23 C24 1.0(3)
C22 C23 C24 C25 0.7(3)
C23 C24 C25 C20 -2.1(2)
C23 C24 C25 C18 -177.05(15)
C21 C20 C25 C24 2.0(2)
N2 C20 C25 C24 -175.05(14)
C21 C20 C25 C18 177.92(13)
N2 C20 C25 C18 0.87(16)
C8 C18 C25 C24 57.6(2)
C19 C18 C25 C24 175.01(16)
C17 C18 C25 C24 -67.4(2)
C8 C18 C25 C20 -117.70(13)
C19 C18 C25 C20 -0.31(14)
C17 C18 C25 C20 117.26(14)
C16 C17 C26 O4 12.4(3)
C18 C17 C26 O4 139.9(2)
C16 C17 C26 O5 -170.48(15)
C18 C17 C26 O5 -43.0(2)
C14 C10 N1 C7 178.87(16)
C9 C10 N1 C7 1.80(16)
C14 C10 N1 S1 -27.5(2)
C9 C10 N1 S1 155.41(11)
C8 C7 N1 C10 -1.84(16)
C15 C7 N1 C10 179.76(15)
C8 C7 N1 S1 -156.60(11)
C15 C7 N1 S1 25.0(2)
O3 C19 N2 C20 -179.84(13)
C18 C19 N2 C20 0.93(15)
C21 C20 N2 C19 -177.98(14)
C25 C20 N2 C19 -1.16(16)
O4 C26 O5 C27 1.0(3)
C17 C26 O5 C27 -176.15(15)
C28 C27 O5 C26 -168.3(2)
C10 N1 S1 O2 21.76(17)
C7 N1 S1 O2 172.06(13)
C10 N1 S1 O1 150.89(15)
C7 N1 S1 O1 -58.81(16)
C10 N1 S1 C1 -94.91(15)
C7 N1 S1 C1 55.38(14)
C6 C1 S1 O2 112.6(2)
C2 C1 S1 O2 -68.11(19)
C6 C1 S1 O1 -20.8(2)
C2 C1 S1 O1 158.49(17)
C6 C1 S1 N1 -134.07(19)
C2 C1 S1 N1 45.24(19)
